data_7021824
loop_
_publ_author_name
'Meng, Yan'
'Liu, Jun-Liang'
'Zhang, Ze-Min'
'Lin, Wei-Quan'
'Lin, Zhuo-Jia'
'Tong, Ming-Liang'

_publ_section_title
;
 Ionothermal synthesis of two oxalate-bridged lanthanide(iii) chains with
 slow magnetization relaxation by using a deep eutectic solvent.
;
_journal_issue 36
_journal_name_full 'Dalton transactions (Cambridge, England : 2003)'
_journal_page_first 12853
_journal_page_last 12856
_journal_paper_doi 10.1039/c3dt51816g
_journal_volume 42
_journal_year 2013
_chemical_formula_sum 'C7 H22 Cl2 Dy N O9'
_chemical_formula_weight 497.66
_chemical_name_systematic
;
 ?
;
_space_group_IT_number 14
_symmetry_cell_setting monoclinic
_symmetry_space_group_name_Hall '-P 2yn'
_symmetry_space_group_name_H-M 'P 1 21/n 1'
_atom_sites_solution_hydrogens geom
_atom_sites_solution_primary direct
_atom_sites_solution_secondary difmap
_audit_creation_method SHELXL-97
_cell_angle_alpha 90.00
_cell_angle_beta 109.432(5)
_cell_angle_gamma 90.00
_cell_formula_units_Z 4
_cell_length_a 9.118(2)
_cell_length_b 15.223(4)
_cell_length_c 12.154(3)
_cell_measurement_temperature 150(2)
_cell_volume 1590.9(7)
_computing_cell_refinement 'Bruker FRAMBO'
_computing_data_collection 'Bruker FRAMBO'
_computing_data_reduction 'Bruker SAINT'
_computing_molecular_graphics 'Bruker SHELXTL'
_computing_publication_material 'Bruker SHELXTL'
_computing_structure_refinement 'SHELXL-97 (Sheldrick, 1997)'
_computing_structure_solution 'SHELXS-97 (Sheldrick, 1990)'
_diffrn_ambient_temperature 150(2)
_diffrn_measured_fraction_theta_full 0.976
_diffrn_measured_fraction_theta_max 0.976
_diffrn_measurement_device_type 'multiwire proportional'
_diffrn_measurement_method 'phi and omega scans'
_diffrn_radiation_monochromator graphite
_diffrn_radiation_source 'fine-focus sealed tube'
_diffrn_radiation_type MoK\a
_diffrn_radiation_wavelength 0.71073
_diffrn_reflns_av_R_equivalents 0.0504
_diffrn_reflns_av_sigmaI/netI 0.0585
_diffrn_reflns_limit_h_max 11
_diffrn_reflns_limit_h_min -11
_diffrn_reflns_limit_k_max 19
_diffrn_reflns_limit_k_min -17
_diffrn_reflns_limit_l_max 15
_diffrn_reflns_limit_l_min -15
_diffrn_reflns_number 8705
_diffrn_reflns_theta_full 27.00
_diffrn_reflns_theta_max 27.00
_diffrn_reflns_theta_min 3.21
_exptl_absorpt_coefficient_mu 5.070
_exptl_absorpt_correction_T_max 0.3025
_exptl_absorpt_correction_T_min 0.0974
_exptl_absorpt_correction_type multi-scan
_exptl_crystal_colour colorless
_exptl_crystal_density_diffrn 2.078
_exptl_crystal_density_method 'not measured'
_exptl_crystal_description strip
_exptl_crystal_F_000 972
_exptl_crystal_size_max 0.86
_exptl_crystal_size_mid 0.38
_exptl_crystal_size_min 0.31
_refine_diff_density_max 2.976
_refine_diff_density_min -2.426
_refine_diff_density_rms 0.247
_refine_ls_extinction_method none
_refine_ls_goodness_of_fit_ref 1.037
_refine_ls_hydrogen_treatment constr
_refine_ls_matrix_type full
_refine_ls_number_parameters 184
_refine_ls_number_reflns 3395
_refine_ls_number_restraints 0
_refine_ls_restrained_S_all 1.037
_refine_ls_R_factor_all 0.0598
_refine_ls_R_factor_gt 0.0423
_refine_ls_shift/su_max 0.000
_refine_ls_shift/su_mean 0.000
_refine_ls_structure_factor_coef Fsqd
_refine_ls_weighting_details 'calc w=1/[\s^2^(Fo^2^)+(0.0612P)^2^+0.0000P] where P=(Fo^2^+2Fc^2^)/3'
_refine_ls_weighting_scheme calc
_refine_ls_wR_factor_gt 0.1005
_refine_ls_wR_factor_ref 0.1117
_reflns_number_gt 2560
_reflns_number_total 3395
_reflns_threshold_expression >2sigma(I)
_cod_data_source_file c3dt51816g.txt
_cod_data_source_block 1
_cod_depositor_comments
;
The following automatic conversions were performed:

'_symmetry_cell_setting' value 'Monoclinic' changed to 'monoclinic'
according to /home/saulius/struct/CIF-dictionaries/cif_core.dic
dictionary named 'cif_core.dic' version 2.4.2 from 2011-04-26.

Automatic conversion script
Id: cif_fix_values 1891 2012-01-12 08:04:46Z andrius 
;
_cod_original_cell_volume 1590.8(6)
_cod_original_sg_symbol_H-M P2(1)/n
_cod_database_code 7021824

loop_
_symmetry_equiv_pos_as_xyz
'x, y, z'
'-x+1/2, y+1/2, -z+1/2'
'-x, -y, -z'
'x-1/2, -y-1/2, z-1/2'

loop_
_atom_site_label
_atom_site_type_symbol
_atom_site_fract_x
_atom_site_fract_y
_atom_site_fract_z
_atom_site_U_iso_or_equiv
_atom_site_adp_type
_atom_site_occupancy
_atom_site_symmetry_multiplicity
_atom_site_calc_flag
_atom_site_refinement_flags
Dy1 Dy 0.74577(3) 0.009940(19) 0.25298(2) 0.01167(12) Uani 1 1 d .
Cl1 Cl 0.78104(18) 0.17959(10) 0.32655(13) 0.0209(3) Uani 1 1 d .
Cl2 Cl 1.29600(18) -0.56679(10) 0.37105(12) 0.0207(3) Uani 1 1 d .
O1 O 0.5894(5) -0.0833(3) 0.0984(3) 0.0148(9) Uani 1 1 d .
O1W O 0.8935(5) 0.0174(3) 0.1293(4) 0.0225(10) Uani 1 1 d .
H1WB H 0.9785 -0.0101 0.1412 0.027 Uiso 1 1 d R
H1WA H 0.8531 0.0507 0.0710 0.027 Uiso 1 1 d R
O2 O 0.4114(4) -0.0914(3) -0.0823(3) 0.0143(9) Uani 1 1 d .
O2W O 0.5082(5) 0.0121(3) 0.2863(4) 0.0209(10) Uani 1 1 d .
H2WA H 0.4785 0.0584 0.3117 0.025 Uiso 1 1 d R
H2WB H 0.4512 -0.0336 0.2729 0.025 Uiso 1 1 d R
O3 O 1.0174(5) 0.0099(3) 0.3623(3) 0.0174(10) Uani 1 1 d .
O3W O 0.7921(5) -0.1383(3) 0.2955(4) 0.0245(10) Uani 1 1 d .
H3WA H 0.8438 -0.1543 0.3645 0.029 Uiso 1 1 d R
H3WB H 0.7574 -0.1764 0.2421 0.029 Uiso 1 1 d R
O4 O 1.2013(5) 0.0076(3) 0.5381(3) 0.0149(9) Uani 1 1 d .
O4W O 1.0888(5) -0.4066(3) 0.0492(4) 0.0242(10) Uani 1 1 d .
H4WA H 1.1484 -0.4420 0.0303 0.029 Uiso 1 1 d R
O5W O 0.8923(6) -0.2316(3) 0.4909(4) 0.0240(10) Uani 1 1 d .
H5WA H 0.8408 -0.2788 0.4861 0.029 Uiso 1 1 d R
H5WB H 0.9658 -0.2194 0.5534 0.029 Uiso 1 1 d R
N1 N 0.8035(7) -0.2427(3) -0.1335(5) 0.0178(12) Uani 1 1 d .
C1 C 0.4999(6) -0.0517(4) 0.0043(4) 0.0138(13) Uani 1 1 d .
C2 C 1.0637(8) 0.0053(4) 0.4705(5) 0.0165(13) Uani 1 1 d .
C3 C 0.8747(8) -0.2178(5) -0.2246(5) 0.0256(15) Uani 1 1 d .
H3A H 0.8290 -0.1625 -0.2617 0.038 Uiso 1 1 calc R
H3B H 0.8542 -0.2642 -0.2837 0.038 Uiso 1 1 calc R
H3C H 0.9872 -0.2104 -0.1876 0.038 Uiso 1 1 calc R
C4 C 0.6323(8) -0.2548(4) -0.1903(6) 0.0252(16) Uani 1 1 d .
H4A H 0.5851 -0.1992 -0.2251 0.038 Uiso 1 1 calc R
H4B H 0.5865 -0.2736 -0.1317 0.038 Uiso 1 1 calc R
H4C H 0.6130 -0.2997 -0.2513 0.038 Uiso 1 1 calc R
C5 C 0.8296(8) -0.1698(4) -0.0451(6) 0.0263(16) Uani 1 1 d .
H5A H 0.7754 -0.1167 -0.0835 0.040 Uiso 1 1 calc R
H5B H 0.9412 -0.1576 -0.0113 0.040 Uiso 1 1 calc R
H5C H 0.7891 -0.1875 0.0168 0.040 Uiso 1 1 calc R
C6 C 0.8703(7) -0.3285(4) -0.0741(5) 0.0172(13) Uani 1 1 d .
H6A H 0.8237 -0.3411 -0.0129 0.021 Uiso 1 1 calc R
H6B H 0.8392 -0.3764 -0.1323 0.021 Uiso 1 1 calc R
C7 C 1.0460(7) -0.3293(4) -0.0189(6) 0.0240(15) Uani 1 1 d .
H7A H 1.0952 -0.3285 -0.0802 0.029 Uiso 1 1 calc R
H7B H 1.0811 -0.2767 0.0310 0.029 Uiso 1 1 calc R

loop_
_atom_site_aniso_label
_atom_site_aniso_U_11
_atom_site_aniso_U_22
_atom_site_aniso_U_33
_atom_site_aniso_U_23
_atom_site_aniso_U_13
_atom_site_aniso_U_12
Dy1 0.01193(19) 0.01309(19) 0.00917(18) -0.00003(10) 0.00244(13) -0.00002(11)
Cl1 0.0294(9) 0.0146(7) 0.0174(7) -0.0006(6) 0.0061(6) -0.0016(7)
Cl2 0.0185(8) 0.0273(9) 0.0155(7) -0.0033(6) 0.0047(6) 0.0008(7)
O1 0.016(2) 0.016(2) 0.009(2) -0.0002(16) 0.0004(17) 0.0004(18)
O1W 0.013(2) 0.037(3) 0.016(2) 0.0066(19) 0.0025(19) 0.007(2)
O2 0.015(2) 0.015(2) 0.011(2) -0.0011(16) 0.0014(17) 0.0001(17)
O2W 0.021(3) 0.022(2) 0.023(3) -0.0043(18) 0.010(2) -0.0035(19)
O3 0.016(2) 0.026(3) 0.009(2) -0.0010(16) 0.0031(18) -0.0011(19)
O3W 0.034(3) 0.014(2) 0.017(2) -0.0003(18) -0.002(2) 0.004(2)
O4 0.012(2) 0.019(2) 0.011(2) -0.0011(16) 0.0010(18) 0.0000(18)
O4W 0.025(3) 0.028(3) 0.023(2) 0.008(2) 0.012(2) 0.010(2)
O5W 0.027(3) 0.020(2) 0.022(2) 0.0046(18) 0.004(2) -0.002(2)
N1 0.025(3) 0.013(3) 0.018(3) 0.0016(19) 0.010(2) 0.002(2)
C1 0.005(3) 0.025(4) 0.012(3) -0.003(2) 0.003(2) -0.002(3)
C2 0.027(4) 0.008(3) 0.014(3) -0.001(2) 0.006(3) 0.002(3)
C3 0.030(4) 0.028(4) 0.023(4) 0.006(3) 0.015(3) -0.002(3)
C4 0.015(4) 0.030(4) 0.030(4) 0.000(3) 0.006(3) 0.001(3)
C5 0.034(4) 0.016(3) 0.027(4) -0.007(3) 0.008(3) 0.000(3)
C6 0.020(3) 0.014(3) 0.022(3) -0.002(2) 0.013(3) -0.002(3)
C7 0.021(3) 0.025(4) 0.029(4) 0.003(3) 0.011(3) 0.000(3)

loop_
_atom_type_symbol
_atom_type_description
_atom_type_scat_dispersion_real
_atom_type_scat_dispersion_imag
_atom_type_scat_source
C C 0.0033 0.0016 'International Tables Vol C Tables 4.2.6.8 and 6.1.1.4'
H H 0.0000 0.0000 'International Tables Vol C Tables 4.2.6.8 and 6.1.1.4'
N N 0.0061 0.0033 'International Tables Vol C Tables 4.2.6.8 and 6.1.1.4'
O O 0.0106 0.0060 'International Tables Vol C Tables 4.2.6.8 and 6.1.1.4'
Cl Cl 0.1484 0.1585 'International Tables Vol C Tables 4.2.6.8 and 6.1.1.4'
Dy Dy -0.1892 4.4098 'International Tables Vol C Tables 4.2.6.8 and 6.1.1.4'

loop_
_geom_angle_atom_site_label_1
_geom_angle_atom_site_label_2
_geom_angle_atom_site_label_3
_geom_angle
_geom_angle_site_symmetry_1
_geom_angle_site_symmetry_3
O3W Dy1 O1W 95.14(15) . .
O3W Dy1 O2W 94.91(15) . .
O1W Dy1 O2W 151.71(17) . .
O3W Dy1 O3 78.36(15) . .
O1W Dy1 O3 69.15(15) . .
O2W Dy1 O3 138.94(15) . .
O3W Dy1 O1 67.48(14) . .
O1W Dy1 O1 81.09(14) . .
O2W Dy1 O1 78.49(14) . .
O3 Dy1 O1 132.00(13) . .
O3W Dy1 O2 134.18(14) . 3_655
O1W Dy1 O2 74.22(14) . 3_655
O2W Dy1 O2 79.82(14) . 3_655
O3 Dy1 O2 132.99(13) . 3_655
O1 Dy1 O2 66.87(14) . 3_655
O3W Dy1 O4 72.75(14) . 3_756
O1W Dy1 O4 136.11(15) . 3_756
O2W Dy1 O4 72.18(15) . 3_756
O3 Dy1 O4 67.12(14) . 3_756
O1 Dy1 O4 127.52(13) . 3_756
O2 Dy1 O4 143.22(13) 3_655 3_756
O3W Dy1 Cl1 149.06(11) . .
O1W Dy1 Cl1 97.77(11) . .
O2W Dy1 Cl1 86.83(11) . .
O3 Dy1 Cl1 80.19(10) . .
O1 Dy1 Cl1 142.37(10) . .
O2 Dy1 Cl1 76.58(10) 3_655 .
O4 Dy1 Cl1 78.49(10) 3_756 .
C1 O1 Dy1 121.4(4) . .
Dy1 O1W H1WB 123.8 . .
Dy1 O1W H1WA 112.6 . .
H1WB O1W H1WA 123.6 . .
C1 O2 Dy1 120.4(4) . 3_655
Dy1 O2W H2WA 120.1 . .
Dy1 O2W H2WB 119.9 . .
H2WA O2W H2WB 120.0 . .
C2 O3 Dy1 120.9(4) . .
Dy1 O3W H3WA 120.0 . .
Dy1 O3W H3WB 120.1 . .
H3WA O3W H3WB 120.0 . .
C2 O4 Dy1 119.3(4) . 3_756
C7 O4W H4WA 116.4 . .
H5WA O5W H5WB 120.0 . .
C4 N1 C3 109.4(5) . .
C4 N1 C5 108.3(5) . .
C3 N1 C5 109.5(5) . .
C4 N1 C6 107.8(5) . .
C3 N1 C6 111.3(5) . .
C5 N1 C6 110.6(5) . .
O2 C1 O1 128.6(6) . .
O2 C1 C1 116.1(6) . 3_655
O1 C1 C1 115.3(6) . 3_655
O3 C2 O4 127.4(6) . .
O3 C2 C2 116.7(7) . 3_756
O4 C2 C2 115.9(7) . 3_756
N1 C3 H3A 109.5 . .
N1 C3 H3B 109.5 . .
H3A C3 H3B 109.5 . .
N1 C3 H3C 109.5 . .
H3A C3 H3C 109.5 . .
H3B C3 H3C 109.5 . .
N1 C4 H4A 109.5 . .
N1 C4 H4B 109.5 . .
H4A C4 H4B 109.5 . .
N1 C4 H4C 109.5 . .
H4A C4 H4C 109.5 . .
H4B C4 H4C 109.5 . .
N1 C5 H5A 109.5 . .
N1 C5 H5B 109.5 . .
H5A C5 H5B 109.5 . .
N1 C5 H5C 109.5 . .
H5A C5 H5C 109.5 . .
H5B C5 H5C 109.5 . .
C7 C6 N1 114.5(5) . .
C7 C6 H6A 108.6 . .
N1 C6 H6A 108.6 . .
C7 C6 H6B 108.6 . .
N1 C6 H6B 108.6 . .
H6A C6 H6B 107.6 . .
O4W C7 C6 108.0(5) . .
O4W C7 H7A 110.1 . .
C6 C7 H7A 110.1 . .
O4W C7 H7B 110.1 . .
C6 C7 H7B 110.1 . .
H7A C7 H7B 108.4 . .

loop_
_geom_bond_atom_site_label_1
_geom_bond_atom_site_label_2
_geom_bond_distance
_geom_bond_site_symmetry_2
Dy1 O3W 2.321(4) .
Dy1 O1W 2.331(4) .
Dy1 O2W 2.333(4) .
Dy1 O3 2.389(4) .
Dy1 O1 2.407(4) .
Dy1 O2 2.432(4) 3_655
Dy1 O4 2.437(4) 3_756
Dy1 Cl1 2.7169(16) .
O1 C1 1.259(6) .
O1W H1WB 0.8500 .
O1W H1WA 0.8500 .
O2 C1 1.248(6) .
O2 Dy1 2.432(4) 3_655
O2W H2WA 0.8500 .
O2W H2WB 0.8500 .
O3 C2 1.242(7) .
O3W H3WA 0.8500 .
O3W H3WB 0.8501 .
O4 C2 1.251(8) .
O4 Dy1 2.437(4) 3_756
O4W C7 1.417(7) .
O4W H4WA 0.8500 .
O5W H5WA 0.8501 .
O5W H5WB 0.8499 .
N1 C4 1.494(9) .
N1 C3 1.506(7) .
N1 C5 1.507(7) .
N1 C6 1.519(7) .
C1 C1 1.579(13) 3_655
C2 C2 1.563(13) 3_756
C3 H3A 0.9800 .
C3 H3B 0.9800 .
C3 H3C 0.9800 .
C4 H4A 0.9800 .
C4 H4B 0.9800 .
C4 H4C 0.9800 .
C5 H5A 0.9800 .
C5 H5B 0.9800 .
C5 H5C 0.9800 .
C6 C7 1.517(9) .
C6 H6A 0.9900 .
C6 H6B 0.9900 .
C7 H7A 0.9900 .
C7 H7B 0.9900 .

loop_
_geom_torsion_atom_site_label_1
_geom_torsion_atom_site_label_2
_geom_torsion_atom_site_label_3
_geom_torsion_atom_site_label_4
_geom_torsion
_geom_torsion_site_symmetry_1
_geom_torsion_site_symmetry_4
O3W Dy1 O1 C1 -176.8(4) . .
O1W Dy1 O1 C1 -77.4(4) . .
O2W Dy1 O1 C1 82.9(4) . .
O3 Dy1 O1 C1 -128.6(4) . .
O2 Dy1 O1 C1 -0.8(4) 3_655 .
O4 Dy1 O1 C1 139.6(4) 3_756 .
Cl1 Dy1 O1 C1 13.8(5) . .
O3W Dy1 O3 C2 -79.0(4) . .
O1W Dy1 O3 C2 -179.2(4) . .
O2W Dy1 O3 C2 5.0(5) . .
O1 Dy1 O3 C2 -123.6(4) . .
O2 Dy1 O3 C2 139.7(4) 3_655 .
O4 Dy1 O3 C2 -3.0(4) 3_756 .
Cl1 Dy1 O3 C2 78.6(4) . .
Dy1 O2 C1 O1 -179.3(4) 3_655 .
Dy1 O2 C1 C1 0.9(7) 3_655 3_655
Dy1 O1 C1 O2 -179.2(4) . .
Dy1 O1 C1 C1 0.7(7) . 3_655
Dy1 O3 C2 O4 -177.4(4) . .
Dy1 O3 C2 C2 3.0(8) . 3_756
Dy1 O4 C2 O3 -177.3(4) 3_756 .
Dy1 O4 C2 C2 2.4(8) 3_756 3_756
C4 N1 C6 C7 176.0(5) . .
C3 N1 C6 C7 56.1(7) . .
C5 N1 C6 C7 -65.9(6) . .
N1 C6 C7 O4W 170.3(5) . .
